data_1511283
loop_
_publ_author_name
'Babizhet'sky, V.S.'
'Bauer, J.'
'Roger, J.'
'Deputier, S.'
'Jardin, R.'
'Guerin, R.'

_publ_section_title
;
 Solid state phase equilibria in the Gd - Si - B system at 1270 K
;
_journal_name_full 'Journal of Solid State Chemistry'
_journal_page_first 415
_journal_page_last 424
_journal_paper_doi 10.1016/j.jssc.2003.02.011
_journal_volume 177
_journal_year 2004
_chemical_formula_sum 'B0.64 Gd5 Si3'
_chemical_name_systematic 'Gd5 Si3 B0.64'
_space_group_IT_number 193
_symmetry_space_group_name_Hall '-P 6c 2'
_symmetry_space_group_name_H-M 'P 63/m c m'
_cell_angle_alpha 90
_cell_angle_beta 90
_cell_angle_gamma 120
_cell_formula_units_Z 2
_cell_length_a 8.508
_cell_length_b 8.508
_cell_length_c 6.4141
_cell_volume 402.088
_citation_journal_id_ASTM JSSCBI
_cod_data_source_file boron0-1_41.cif
_cod_data_source_block B0.64Gd5Si3
_cod_original_cell_volume 402.0882
_cod_database_code 1511283

loop_
_symmetry_equiv_pos_as_xyz
x,y,z
x-y,x,z+1/2
-y,x-y,z
-x,-y,z+1/2
-x+y,-x,z
y,-x+y,z+1/2
-y,-x,-z
x-y,-y,-z+1/2
x,x-y,-z
y,x,-z+1/2
-x+y,y,-z
-x,-x+y,-z+1/2
-x,-y,-z
-x+y,-x,-z-1/2
y,-x+y,-z
x,y,-z-1/2
x-y,x,-z
-y,x-y,-z-1/2
y,x,z
-x+y,y,z-1/2
-x,-x+y,z
-y,-x,z-1/2
x-y,-y,z
x,x-y,z-1/2

loop_
_atom_site_label
_atom_site_type_symbol
_atom_site_fract_x
_atom_site_fract_y
_atom_site_fract_z
_atom_site_occupancy
_atom_site_U_iso_or_equiv
Si1 Si 0.6035 0 0.25 1 0.0
Gd2 Gd 0.24103 0 0.25 1 0.0
B1 B 0 0 0 0.64 0.0
Gd1 Gd 0.3333 0.6667 0 1 0.0
